data_4110804
loop_
_publ_author_name
'Jay S. Siegel'
'Kim K. Baldridge'
'Anthony Linden'
'Reto Dorta'

_publ_section_title
;
 d8 Rhodium and Iridium Complexes of Corannulene
;
_journal_name_full 'Journal of the American Chemical Society'
_journal_page_first 10644
_journal_page_last 10645
_journal_paper_doi 10.1021/ja062110x
_journal_volume 128
_journal_year 2006
_chemical_absolute_configuration ad
_chemical_formula_moiety 'C36 H38 Rh 1+, F6 P 1-, C H2 Cl2'
_chemical_formula_sum 'C37 H40 Cl2 F6 P Rh'
_chemical_formula_weight 803.50
_chemical_name_systematic
; 
 ? 
;
_space_group_IT_number 4
_symmetry_cell_setting monoclinic
_symmetry_Int_Tables_number 4
_symmetry_space_group_name_Hall 'P 2yb'
_symmetry_space_group_name_H-M 'P 1 21 1'
_atom_sites_solution_hydrogens geom
_atom_sites_solution_primary direct
_atom_sites_solution_secondary difmap
_audit_creation_date 05-08-18
_audit_creation_method SHELXL-97
_cell_angle_alpha 90.00
_cell_angle_beta 103.0257(9)
_cell_angle_gamma 90.00
_cell_formula_units_Z 2
_cell_length_a 9.6484(1)
_cell_length_b 14.1349(2)
_cell_length_c 12.7697(2)
_cell_measurement_reflns_used 31154
_cell_measurement_temperature 160(1)
_cell_measurement_theta_max 30.0
_cell_measurement_theta_min 2.0
_cell_volume 1696.71(4)
_computing_cell_refinement 'DENZO-SMN (Otwinowski & Minor, 1997)'
_computing_data_collection 'COLLECT (Nonius, 2000)'
_computing_data_reduction 'DENZO-SMN and SCALEPACK (Otwinowski & Minor, 1997)'
_computing_molecular_graphics 'ORTEPII (Johnson, 1976)'
_computing_publication_material 'SHELXL97 and PLATON (Spek, 2005)'
_computing_structure_refinement 'SHELXL97 (Sheldrick, 1997)'
_computing_structure_solution 'SIR92 (Altomare et al., 1994)'
_diffrn_ambient_temperature 160(1)
_diffrn_detector '65 mm CCD camera on \k goniostat'
_diffrn_detector_area_resol_mean 9
_diffrn_measured_fraction_theta_full 0.999
_diffrn_measured_fraction_theta_max 0.999
_diffrn_measurement_device_type 'Nonius KappaCCD area-detector diffractometer'
_diffrn_measurement_method '\f and \w scans with \k offsets'
_diffrn_radiation_monochromator 'horizontally mounted graphite crystal'
_diffrn_radiation_source 'Nonius FR590 sealed tube generator'
_diffrn_radiation_type 'Mo K\a'
_diffrn_radiation_wavelength 0.71073
_diffrn_reflns_av_R_equivalents 0.0563
_diffrn_reflns_av_sigmaI/netI 0.0475
_diffrn_reflns_limit_h_max 13
_diffrn_reflns_limit_h_min -13
_diffrn_reflns_limit_k_max 19
_diffrn_reflns_limit_k_min -19
_diffrn_reflns_limit_l_max 17
_diffrn_reflns_limit_l_min -17
_diffrn_reflns_number 43606
_diffrn_reflns_theta_full 30.02
_diffrn_reflns_theta_max 30.02
_diffrn_reflns_theta_min 2.17
_diffrn_standards_decay_% 0
_diffrn_standards_number 0
_exptl_absorpt_coefficient_mu 0.767
_exptl_absorpt_correction_T_max 0.912
_exptl_absorpt_correction_T_min 0.838
_exptl_absorpt_correction_type multi-scan
_exptl_absorpt_process_details '(Blessing, 1995)'
_exptl_crystal_colour orange
_exptl_crystal_density_diffrn 1.573
_exptl_crystal_description prism
_exptl_crystal_F_000 820
_exptl_crystal_size_max 0.25
_exptl_crystal_size_mid 0.18
_exptl_crystal_size_min 0.13
_refine_diff_density_max 0.994
_refine_diff_density_min -0.652
_refine_diff_density_rms 0.083
_refine_ls_abs_structure_details 'Flack (1983)'
_refine_ls_abs_structure_Flack 0.02(3)
_refine_ls_extinction_coef 0.0034(7)
_refine_ls_extinction_expression Fc^*^=kFc[1+0.001xFc^2^\l^3^/sin(2\q)]^-1/4^
_refine_ls_extinction_method SHELXL
_refine_ls_goodness_of_fit_ref 1.023
_refine_ls_hydrogen_treatment constr
_refine_ls_matrix_type full
_refine_ls_number_parameters 481
_refine_ls_number_reflns 9862
_refine_ls_number_restraints 490
_refine_ls_restrained_S_all 1.089
_refine_ls_R_factor_all 0.0541
_refine_ls_R_factor_gt 0.0422
_refine_ls_shift/su_max 0.001
_refine_ls_shift/su_mean 0.000
_refine_ls_structure_factor_coef Fsqd
_refine_ls_weighting_details 'w=1/[\s^2^(Fo^2^)+(0.0424P)^2^+1.9340P] where P=(Fo^2^+2Fc^2^)/3'
_refine_ls_weighting_scheme calc
_refine_ls_wR_factor_gt 0.0921
_refine_ls_wR_factor_ref 0.0984
_reflns_number_gt 8590
_reflns_number_total 9863
_reflns_threshold_expression 'I > 2\s(I)'
_cod_data_source_file ja062110xsi20060328_075530.cif
_cod_data_source_block Complex3
_cod_database_code 4110804

loop_
_symmetry_equiv_pos_as_xyz
'x, y, z'
'-x, y+1/2, -z'

loop_
_atom_site_label
_atom_site_type_symbol
_atom_site_fract_x
_atom_site_fract_y
_atom_site_fract_z
_atom_site_U_iso_or_equiv
_atom_site_adp_type
_atom_site_occupancy
_atom_site_symmetry_multiplicity
_atom_site_calc_flag
_atom_site_refinement_flags
_atom_site_disorder_assembly
_atom_site_disorder_group
Rh Rh 0.17121(2) 0.01121(4) 0.092160(18) 0.02125(7) Uani 1 1 d . . .
C1 C 0.2726(3) -0.0548(3) 0.2642(3) 0.0238(7) Uani 1 1 d . . .
C2 C 0.2597(3) -0.1332(3) 0.1916(3) 0.0230(7) Uani 1 1 d . . .
C3 C 0.2249(4) -0.2146(3) 0.2449(3) 0.0272(7) Uani 1 1 d . . .
C4 C 0.2180(4) -0.1878(3) 0.3497(3) 0.0302(8) Uani 1 1 d . . .
C5 C 0.2458(4) -0.0893(3) 0.3625(3) 0.0290(8) Uani 1 1 d . . .
C6 C 0.3585(3) 0.0221(3) 0.2594(3) 0.0264(8) Uani 1 1 d . . .
C7 C 0.4047(3) 0.0300(3) 0.1598(3) 0.0285(9) Uani 1 1 d . . .
H7 H 0.4469 0.0872 0.1431 0.034 Uiso 1 1 calc R . .
C8 C 0.3874(4) -0.0474(3) 0.0860(3) 0.0267(7) Uani 1 1 d . . .
H8 H 0.4163 -0.0394 0.0202 0.032 Uiso 1 1 calc R . .
C9 C 0.3278(4) -0.1372(3) 0.1073(3) 0.0245(7) Uani 1 1 d . . .
C10 C 0.3418(4) -0.2305(3) 0.0656(3) 0.0332(8) Uani 1 1 d . . .
H10 H 0.3731 -0.2374 0.0005 0.040 Uiso 1 1 calc R . .
C11 C 0.3106(4) -0.3096(3) 0.1185(4) 0.0362(9) Uani 1 1 d . . .
H11 H 0.3221 -0.3701 0.0891 0.043 Uiso 1 1 calc R . .
C12 C 0.2606(4) -0.3045(3) 0.2180(4) 0.0337(9) Uani 1 1 d . . .
C13 C 0.2701(5) -0.3729(3) 0.3026(4) 0.0431(11) Uani 1 1 d . . .
H13 H 0.2818 -0.4378 0.2872 0.052 Uiso 1 1 calc R . .
C14 C 0.2629(5) -0.3475(4) 0.4043(4) 0.0449(11) Uani 1 1 d . . .
H14 H 0.2691 -0.3956 0.4570 0.054 Uiso 1 1 calc R . .
C15 C 0.2461(4) -0.2502(3) 0.4355(4) 0.0382(10) Uani 1 1 d . . .
C16 C 0.2871(5) -0.2057(4) 0.5392(4) 0.0461(12) Uani 1 1 d . . .
H16 H 0.2962 -0.2435 0.6019 0.055 Uiso 1 1 calc R . .
C17 C 0.3135(5) -0.1099(4) 0.5508(4) 0.0439(11) Uani 1 1 d . . .
H17 H 0.3387 -0.0837 0.6210 0.053 Uiso 1 1 calc R . .
C18 C 0.3040(5) -0.0492(3) 0.4601(3) 0.0351(9) Uani 1 1 d . . .
C19 C 0.3715(5) 0.0419(3) 0.4537(3) 0.0370(10) Uani 1 1 d . . .
H19 H 0.3995 0.0785 0.5174 0.044 Uiso 1 1 calc R . .
C20 C 0.3966(4) 0.0773(3) 0.3590(3) 0.0337(9) Uani 1 1 d . . .
H20 H 0.4388 0.1379 0.3583 0.040 Uiso 1 1 calc R . .
C21 C 0.1741(4) 0.1109(2) -0.0367(3) 0.0251(7) Uani 1 1 d . . .
H21 H 0.1196 0.1700 -0.0305 0.030 Uiso 1 1 calc R . .
C22 C 0.0852(4) 0.0338(2) -0.0759(3) 0.0253(8) Uani 1 1 d . . .
H22 H -0.0182 0.0506 -0.0926 0.030 Uiso 1 1 calc R . .
C23 C 0.1207(4) -0.0414(3) -0.1487(3) 0.0329(8) Uani 1 1 d . . .
H231 H 0.0728 -0.1010 -0.1365 0.039 Uiso 1 1 calc R . .
H232 H 0.2245 -0.0529 -0.1299 0.039 Uiso 1 1 calc R . .
C24 C 0.0759(5) -0.0154(3) -0.2680(3) 0.0422(11) Uani 1 1 d . . .
H241 H -0.0252 0.0042 -0.2841 0.051 Uiso 1 1 calc R . .
H242 H 0.0829 -0.0727 -0.3111 0.051 Uiso 1 1 calc R . .
C25 C 0.1640(6) 0.0643(4) -0.3047(4) 0.0521(13) Uani 1 1 d . . .
H251 H 0.2656 0.0461 -0.2841 0.063 Uiso 1 1 calc R . .
H252 H 0.1374 0.0674 -0.3842 0.063 Uiso 1 1 calc R . .
C26 C 0.1495(5) 0.1633(4) -0.2614(4) 0.0453(11) Uani 1 1 d . . .
H261 H 0.1382 0.2090 -0.3214 0.054 Uiso 1 1 calc R . .
H262 H 0.0620 0.1659 -0.2332 0.054 Uiso 1 1 calc R . .
C27 C 0.2752(5) 0.1937(3) -0.1728(4) 0.0399(10) Uani 1 1 d . . .
H271 H 0.2562 0.2582 -0.1492 0.048 Uiso 1 1 calc R . .
H272 H 0.3605 0.1974 -0.2035 0.048 Uiso 1 1 calc R . .
C28 C 0.3093(4) 0.1296(3) -0.0739(3) 0.0306(8) Uani 1 1 d . . .
H281 H 0.3501 0.0691 -0.0921 0.037 Uiso 1 1 calc R . .
H282 H 0.3801 0.1605 -0.0158 0.037 Uiso 1 1 calc R . .
C29 C -0.0509(3) 0.0033(4) 0.1079(3) 0.0258(7) Uani 1 1 d . . .
H29 H -0.1205 -0.0061 0.0377 0.031 Uiso 1 1 calc R . .
C30 C -0.0022(4) 0.0957(3) 0.1241(3) 0.0265(7) Uani 1 1 d . . .
H30 H -0.0451 0.1388 0.0633 0.032 Uiso 1 1 calc R . .
C31 C 0.0266(4) 0.1440(3) 0.2313(4) 0.0337(9) Uani 1 1 d . . .
H311 H 0.1058 0.1895 0.2364 0.040 Uiso 1 1 calc R . .
H312 H 0.0550 0.0966 0.2893 0.040 Uiso 1 1 calc R . .
C32 C -0.1076(5) 0.1964(3) 0.2456(4) 0.0409(10) Uani 1 1 d . . .
H321 H -0.0915 0.2194 0.3206 0.049 Uiso 1 1 calc R . .
H322 H -0.1222 0.2525 0.1978 0.049 Uiso 1 1 calc R . .
C33 C -0.2428(4) 0.1369(3) 0.2211(4) 0.0337(9) Uani 1 1 d . . .
H331 H -0.2656 0.1213 0.1435 0.040 Uiso 1 1 calc R . .
H332 H -0.3219 0.1758 0.2353 0.040 Uiso 1 1 calc R . .
C34 C -0.2368(4) 0.0439(3) 0.2851(3) 0.0315(8) Uani 1 1 d . . .
H341 H -0.1549 0.0471 0.3477 0.038 Uiso 1 1 calc R . .
H342 H -0.3242 0.0391 0.3132 0.038 Uiso 1 1 calc R . .
C35 C -0.2231(4) -0.0462(3) 0.2214(4) 0.0317(8) Uani 1 1 d . . .
H351 H -0.2957 -0.0442 0.1529 0.038 Uiso 1 1 calc R . .
H352 H -0.2448 -0.1013 0.2627 0.038 Uiso 1 1 calc R . .
C36 C -0.0763(4) -0.0616(3) 0.1957(3) 0.0295(8) Uani 1 1 d . . .
H361 H -0.0014 -0.0507 0.2616 0.035 Uiso 1 1 calc R . .
H362 H -0.0688 -0.1281 0.1733 0.035 Uiso 1 1 calc R . .
P P 0.37318(12) 0.36552(7) 0.15459(8) 0.0337(2) Uani 1 1 d D . .
F1A F 0.3603(7) 0.3235(4) 0.0396(3) 0.102(3) Uani 0.609(5) 1 d PDU A 1
F2A F 0.3905(7) 0.4075(4) 0.2692(3) 0.112(3) Uani 0.609(5) 1 d PDU A 1
F3A F 0.2100(3) 0.3691(5) 0.1368(5) 0.123(3) Uani 0.609(5) 1 d PDU A 1
F4A F 0.5401(3) 0.3613(5) 0.1721(5) 0.089(2) Uani 0.609(5) 1 d PDU A 1
F5A F 0.3746(7) 0.4668(2) 0.1066(4) 0.087(2) Uani 0.609(5) 1 d PDU A 1
F6A F 0.3762(7) 0.2636(3) 0.2013(5) 0.108(2) Uani 0.609(5) 1 d PDU A 1
F1B F 0.3806(9) 0.3650(6) 0.0339(3) 0.078(3) Uani 0.391(5) 1 d PDU A 2
F2B F 0.3635(10) 0.3656(7) 0.2747(3) 0.099(4) Uani 0.391(5) 1 d PDU A 2
F3B F 0.2455(8) 0.2946(6) 0.1277(7) 0.113(3) Uani 0.391(5) 1 d PDU A 2
F4B F 0.4982(7) 0.4369(6) 0.1806(6) 0.100(3) Uani 0.391(5) 1 d PDU A 2
F5B F 0.2650(9) 0.4496(5) 0.1319(7) 0.099(3) Uani 0.391(5) 1 d PDU A 2
F6B F 0.4787(9) 0.2812(5) 0.1767(7) 0.123(3) Uani 0.391(5) 1 d PDU A 2
Cl1 Cl 0.1211(3) 0.3456(2) 0.4960(2) 0.1372(11) Uani 1 1 d . . .
Cl2 Cl 0.41330(15) 0.29768(13) 0.59795(14) 0.0674(4) Uani 1 1 d . . .
C37 C 0.2956(13) 0.3403(9) 0.4850(8) 0.133(4) Uani 1 1 d . . .
H371 H 0.3262 0.4045 0.4692 0.160 Uiso 1 1 calc R . .
H372 H 0.3010 0.2993 0.4231 0.160 Uiso 1 1 calc R . .

loop_
_atom_site_aniso_label
_atom_site_aniso_U_11
_atom_site_aniso_U_22
_atom_site_aniso_U_33
_atom_site_aniso_U_23
_atom_site_aniso_U_13
_atom_site_aniso_U_12
Rh 0.01781(10) 0.02137(11) 0.02537(11) -0.00160(15) 0.00655(7) -0.00021(14)
C1 0.0167(15) 0.0302(18) 0.0252(17) 0.0006(14) 0.0066(13) 0.0048(13)
C2 0.0176(14) 0.0242(16) 0.0263(16) -0.0011(13) 0.0030(12) -0.0012(12)
C3 0.0200(15) 0.0272(18) 0.0339(19) 0.0021(15) 0.0051(14) -0.0010(13)
C4 0.0212(16) 0.0353(19) 0.036(2) 0.0078(16) 0.0110(14) 0.0035(14)
C5 0.0197(16) 0.040(2) 0.0289(18) -0.0005(16) 0.0077(14) 0.0059(15)
C6 0.0192(13) 0.029(2) 0.0305(15) -0.0002(17) 0.0048(11) 0.0012(16)
C7 0.0173(13) 0.032(3) 0.0365(18) -0.0001(15) 0.0060(12) -0.0024(13)
C8 0.0203(16) 0.0349(19) 0.0251(18) 0.0014(15) 0.0058(13) 0.0038(14)
C9 0.0177(15) 0.0277(17) 0.0263(17) -0.0023(14) 0.0012(13) 0.0040(13)
C10 0.0295(19) 0.035(2) 0.034(2) -0.0078(17) 0.0050(15) 0.0060(16)
C11 0.028(2) 0.031(2) 0.049(3) -0.0127(19) 0.0078(19) 0.0023(17)
C12 0.0259(18) 0.0287(19) 0.045(2) 0.0007(17) 0.0044(16) -0.0020(15)
C13 0.033(2) 0.029(2) 0.067(3) 0.014(2) 0.010(2) 0.0044(16)
C14 0.032(2) 0.046(2) 0.058(3) 0.023(2) 0.013(2) 0.0041(19)
C15 0.0257(18) 0.045(2) 0.047(2) 0.016(2) 0.0139(17) 0.0052(17)
C16 0.041(2) 0.066(3) 0.037(2) 0.019(2) 0.0209(19) 0.015(2)
C17 0.035(2) 0.069(3) 0.029(2) 0.002(2) 0.0100(17) 0.016(2)
C18 0.0277(19) 0.049(3) 0.029(2) -0.0038(18) 0.0078(16) 0.0073(18)
C19 0.033(2) 0.046(2) 0.029(2) -0.0145(16) 0.0002(16) 0.0054(17)
C20 0.0260(18) 0.033(2) 0.039(2) -0.0121(17) 0.0018(16) -0.0005(15)
C21 0.0272(17) 0.0218(16) 0.0276(17) 0.0011(13) 0.0088(14) 0.0009(13)
C22 0.0227(15) 0.027(2) 0.0265(16) -0.0005(12) 0.0053(12) 0.0031(12)
C23 0.033(2) 0.032(2) 0.033(2) -0.0058(16) 0.0061(16) 0.0007(16)
C24 0.044(2) 0.051(3) 0.030(2) -0.0088(17) 0.0038(17) 0.0084(18)
C25 0.067(3) 0.060(3) 0.032(2) -0.001(2) 0.017(2) 0.010(3)
C26 0.049(3) 0.052(3) 0.036(2) 0.011(2) 0.010(2) 0.006(2)
C27 0.036(2) 0.044(2) 0.040(2) 0.0136(19) 0.0106(18) -0.0030(18)
C28 0.0271(18) 0.033(2) 0.0311(19) 0.0047(15) 0.0059(15) -0.0043(15)
C29 0.0174(12) 0.032(2) 0.0292(14) -0.0033(19) 0.0067(10) 0.0003(18)
C30 0.0220(16) 0.0239(17) 0.037(2) 0.0010(15) 0.0130(14) 0.0028(13)
C31 0.0255(18) 0.0308(19) 0.047(2) -0.0112(18) 0.0139(17) -0.0030(15)
C32 0.040(2) 0.031(2) 0.059(3) -0.012(2) 0.026(2) 0.0017(17)
C33 0.0287(19) 0.032(2) 0.044(2) -0.0044(17) 0.0140(17) 0.0060(15)
C34 0.0239(17) 0.040(2) 0.034(2) -0.0019(16) 0.0136(15) -0.0005(14)
C35 0.0224(17) 0.032(2) 0.044(2) 0.0026(17) 0.0133(16) 0.0001(15)
C36 0.0231(16) 0.0242(18) 0.043(2) 0.0013(16) 0.0105(15) 0.0014(14)
P 0.0375(6) 0.0318(5) 0.0336(5) 0.0046(4) 0.0120(4) 0.0034(4)
F1A 0.140(6) 0.083(6) 0.072(4) -0.051(4) 0.000(4) -0.017(5)
F2A 0.159(7) 0.126(8) 0.044(4) -0.010(4) 0.009(4) 0.058(6)
F3A 0.044(3) 0.169(7) 0.156(6) 0.061(6) 0.023(4) 0.024(4)
F4A 0.052(3) 0.111(5) 0.108(4) 0.025(4) 0.029(3) -0.001(3)
F5A 0.120(5) 0.035(3) 0.106(5) 0.026(3) 0.022(4) 0.005(3)
F6A 0.108(5) 0.064(4) 0.159(6) 0.066(4) 0.043(4) 0.006(4)
F1B 0.096(6) 0.108(9) 0.038(4) -0.012(5) 0.032(4) -0.045(6)
F2B 0.134(7) 0.134(10) 0.042(5) 0.004(5) 0.048(5) -0.013(7)
F3B 0.080(6) 0.102(7) 0.157(7) 0.018(7) 0.029(6) -0.030(5)
F4B 0.082(5) 0.094(6) 0.119(6) 0.005(6) 0.013(5) -0.045(5)
F5B 0.077(6) 0.078(5) 0.117(6) -0.015(5) -0.028(5) 0.043(5)
F6B 0.111(7) 0.101(6) 0.151(7) 0.017(6) 0.014(6) 0.059(6)
Cl1 0.1091(18) 0.179(3) 0.0907(15) 0.0106(16) -0.0461(14) 0.0367(18)
Cl2 0.0456(7) 0.0850(11) 0.0789(10) 0.0043(8) 0.0297(7) 0.0009(7)
C37 0.171(11) 0.155(10) 0.088(6) 0.049(7) 0.062(7) 0.042(8)

loop_
_atom_type_symbol
_atom_type_description
_atom_type_number_in_cell
_atom_type_scat_dispersion_real
_atom_type_scat_dispersion_imag
_atom_type_scat_source
C C 74 0.0033 0.0016
; International Tables for Crystallography (1992). 
Vol. C, Tables 4.2.6.8 and 6.1.1.4
;
H H 80 0.0000 0.0000
; International Tables for Crystallography (1992). 
Vol. C, Tables 4.2.6.8 and 6.1.1.4
;
Cl Cl 4 0.1484 0.1585
; International Tables for Crystallography (1992). 
Vol. C, Tables 4.2.6.8 and 6.1.1.4
;
F F 12 0.0171 0.0103
; International Tables for Crystallography (1992). 
Vol. C, Tables 4.2.6.8 and 6.1.1.4
;
P P 2 0.1023 0.0942
; International Tables for Crystallography (1992). 
Vol. C, Tables 4.2.6.8 and 6.1.1.4
;
Rh Rh 2 -1.1178 0.9187
; International Tables for Crystallography (1992). 
Vol. C, Tables 4.2.6.8 and 6.1.1.4
;

loop_
_geom_angle_atom_site_label_1
_geom_angle_atom_site_label_2
_geom_angle_atom_site_label_3
_geom_angle
C22 Rh C30 88.00(14)
C22 Rh C21 38.06(13)
C30 Rh C21 85.85(14)
C22 Rh C29 86.20(13)
C30 Rh C29 37.02(17)
C21 Rh C29 106.35(15)
C22 Rh C7 119.82(13)
C30 Rh C7 127.89(14)
C21 Rh C7 91.80(14)
C29 Rh C7 152.48(13)
C22 Rh C8 99.89(13)
C30 Rh C8 164.81(14)
C21 Rh C8 92.38(13)
C29 Rh C8 155.44(17)
C7 Rh C8 37.01(13)
C22 Rh C1 165.21(12)
C30 Rh C1 102.46(13)
C21 Rh C1 151.57(13)
C29 Rh C1 95.84(13)
C7 Rh C1 61.51(13)
C8 Rh C1 72.47(12)
C22 Rh C2 130.81(12)
C30 Rh C2 123.63(13)
C21 Rh C2 150.44(12)
C29 Rh C2 98.21(15)
C7 Rh C2 72.35(12)
C8 Rh C2 59.84(12)
C1 Rh C2 34.40(12)
C22 Rh C6 153.97(13)
C30 Rh C6 104.35(14)
C21 Rh C6 118.85(14)
C29 Rh C6 117.49(12)
C7 Rh C6 35.27(12)
C8 Rh C6 63.43(13)
C1 Rh C6 32.86(13)
C2 Rh C6 60.21(14)
C22 Rh C9 106.61(12)
C30 Rh C9 154.43(13)
C21 Rh C9 118.65(13)
C29 Rh C9 121.37(16)
C7 Rh C9 62.89(12)
C8 Rh C9 34.09(13)
C1 Rh C9 59.91(11)
C2 Rh C9 31.89(11)
C6 Rh C9 71.50(13)
C6 C1 C5 122.7(3)
C6 C1 C2 123.2(3)
C5 C1 C2 107.4(3)
C6 C1 Rh 77.1(2)
C5 C1 Rh 145.9(2)
C2 C1 Rh 75.4(2)
C9 C2 C3 123.1(3)
C9 C2 C1 123.3(3)
C3 C2 C1 108.3(3)
C9 C2 Rh 78.6(2)
C3 C2 Rh 146.4(2)
C1 C2 Rh 70.2(2)
C12 C3 C4 123.5(4)
C12 C3 C2 122.0(4)
C4 C3 C2 107.8(3)
C15 C4 C3 122.6(4)
C15 C4 C5 122.3(4)
C3 C4 C5 109.0(3)
C18 C5 C4 122.6(4)
C18 C5 C1 122.8(4)
C4 C5 C1 107.6(3)
C1 C6 C7 114.1(3)
C1 C6 C20 114.7(3)
C7 C6 C20 131.0(4)
C1 C6 Rh 70.1(2)
C7 C6 Rh 63.51(18)
C20 C6 Rh 140.7(3)
C8 C7 C6 120.6(3)
C8 C7 Rh 72.37(19)
C6 C7 Rh 81.22(19)
C8 C7 H7 119.7
C6 C7 H7 119.7
Rh C7 H7 117.3
C7 C8 C9 122.8(3)
C7 C8 Rh 70.62(19)
C9 C8 Rh 84.6(2)
C7 C8 H8 118.6
C9 C8 H8 118.6
Rh C8 H8 116.4
C2 C9 C10 115.3(3)
C2 C9 C8 112.9(3)
C10 C9 C8 131.3(3)
C2 C9 Rh 69.5(2)
C10 C9 Rh 145.4(3)
C8 C9 Rh 61.31(19)
C11 C10 C9 120.9(4)
C11 C10 H10 119.5
C9 C10 H10 119.5
C10 C11 C12 122.7(4)
C10 C11 H11 118.7
C12 C11 H11 118.7
C3 C12 C13 114.2(4)
C3 C12 C11 114.3(4)
C13 C12 C11 130.1(4)
C14 C13 C12 122.0(4)
C14 C13 H13 119.0
C12 C13 H13 119.0
C13 C14 C15 123.0(4)
C13 C14 H14 118.5
C15 C14 H14 118.5
C4 C15 C16 114.4(4)
C4 C15 C14 113.6(4)
C16 C15 C14 130.0(4)
C17 C16 C15 122.2(4)
C17 C16 H16 118.9
C15 C16 H16 118.9
C16 C17 C18 121.9(4)
C16 C17 H17 119.1
C18 C17 H17 119.1
C5 C18 C17 115.3(4)
C5 C18 C19 114.4(4)
C17 C18 C19 129.1(4)
C20 C19 C18 122.7(4)
C20 C19 H19 118.7
C18 C19 H19 118.7
C19 C20 C6 120.5(4)
C19 C20 H20 119.7
C6 C20 H20 119.7
C22 C21 C28 121.6(3)
C22 C21 Rh 69.9(2)
C28 C21 Rh 120.8(3)
C22 C21 H21 112.7
C28 C21 H21 112.7
Rh C21 H21 112.7
C21 C22 C23 124.2(3)
C21 C22 Rh 72.0(2)
C23 C22 Rh 115.0(2)
C21 C22 H22 113.0
C23 C22 H22 113.0
Rh C22 H22 113.0
C22 C23 C24 113.2(3)
C22 C23 H231 108.9
C24 C23 H231 108.9
C22 C23 H232 108.9
C24 C23 H232 108.9
H231 C23 H232 107.8
C23 C24 C25 115.2(4)
C23 C24 H241 108.5
C25 C24 H241 108.5
C23 C24 H242 108.5
C25 C24 H242 108.5
H241 C24 H242 107.5
C26 C25 C24 117.2(4)
C26 C25 H251 108.0
C24 C25 H251 108.0
C26 C25 H252 108.0
C24 C25 H252 108.0
H251 C25 H252 107.2
C27 C26 C25 114.0(4)
C27 C26 H261 108.8
C25 C26 H261 108.8
C27 C26 H262 108.8
C25 C26 H262 108.8
H261 C26 H262 107.6
C26 C27 C28 115.7(4)
C26 C27 H271 108.4
C28 C27 H271 108.4
C26 C27 H272 108.4
C28 C27 H272 108.4
H271 C27 H272 107.4
C21 C28 C27 108.9(3)
C21 C28 H281 109.9
C27 C28 H281 109.9
C21 C28 H282 109.9
C27 C28 H282 109.9
H281 C28 H282 108.3
C30 C29 C36 124.5(3)
C30 C29 Rh 70.23(19)
C36 C29 Rh 115.0(2)
C30 C29 H29 113.3
C36 C29 H29 113.3
Rh C29 H29 113.3
C29 C30 C31 123.5(3)
C29 C30 Rh 72.7(2)
C31 C30 Rh 115.5(3)
C29 C30 H30 113.0
C31 C30 H30 113.0
Rh C30 H30 113.0
C30 C31 C32 109.9(3)
C30 C31 H311 109.7
C32 C31 H311 109.7
C30 C31 H312 109.7
C32 C31 H312 109.7
H311 C31 H312 108.2
C33 C32 C31 114.4(3)
C33 C32 H321 108.7
C31 C32 H321 108.7
C33 C32 H322 108.7
C31 C32 H322 108.7
H321 C32 H322 107.6
C32 C33 C34 115.7(4)
C32 C33 H331 108.3
C34 C33 H331 108.3
C32 C33 H332 108.3
C34 C33 H332 108.3
H331 C33 H332 107.4
C35 C34 C33 115.1(3)
C35 C34 H341 108.5
C33 C34 H341 108.5
C35 C34 H342 108.5
C33 C34 H342 108.5
H341 C34 H342 107.5
C34 C35 C36 115.1(3)
C34 C35 H351 108.5
C36 C35 H351 108.5
C34 C35 H352 108.5
C36 C35 H352 108.5
H351 C35 H352 107.5
C29 C36 C35 112.5(3)
C29 C36 H361 109.1
C35 C36 H361 109.1
C29 C36 H362 109.1
C35 C36 H362 109.1
H361 C36 H362 107.8
F4B P F6B 90.8(2)
F3A P F2A 90.9(2)
F4B P F2B 90.3(2)
F6B P F2B 90.2(2)
F3A P F6A 90.98(19)
F2A P F6A 90.21(19)
F4B P F1B 90.5(2)
F6B P F1B 90.1(2)
F2B P F1B 179.2(3)
F3A P F5A 90.64(19)
F2A P F5A 90.65(19)
F6A P F5A 178.2(2)
F3A P F1A 90.6(2)
F2A P F1A 178.4(2)
F6A P F1A 89.95(19)
F5A P F1A 89.15(19)
F4B P F5B 90.0(2)
F6B P F5B 179.2(3)
F2B P F5B 89.8(2)
F1B P F5B 89.9(2)
F4B P F3B 179.2(3)
F6B P F3B 90.0(2)
F2B P F3B 89.9(2)
F1B P F3B 89.4(2)
F5B P F3B 89.2(2)
F3A P F4A 179.5(3)
F2A P F4A 89.49(19)
F6A P F4A 88.86(18)
F5A P F4A 89.52(18)
F1A P F4A 88.94(19)
Cl1 C37 Cl2 114.6(5)
Cl1 C37 H371 108.6
Cl2 C37 H371 108.6
Cl1 C37 H372 108.6
Cl2 C37 H372 108.6
H371 C37 H372 107.6

loop_
_geom_bond_atom_site_label_1
_geom_bond_atom_site_label_2
_geom_bond_distance
Rh C22 2.144(4)
Rh C30 2.168(3)
Rh C21 2.171(4)
Rh C29 2.200(3)
Rh C7 2.239(3)
Rh C8 2.262(3)
Rh C1 2.385(4)
Rh C2 2.453(4)
Rh C6 2.472(3)
Rh C9 2.567(3)
C1 C6 1.376(6)
C1 C5 1.423(5)
C1 C2 1.432(5)
C2 C9 1.384(5)
C2 C3 1.415(5)
C3 C12 1.381(6)
C3 C4 1.407(6)
C4 C15 1.385(6)
C4 C5 1.420(6)
C5 C18 1.370(6)
C6 C7 1.445(5)
C6 C20 1.466(5)
C7 C8 1.429(5)
C7 H7 0.9500
C8 C9 1.445(5)
C8 H8 0.9500
C9 C10 1.439(5)
C10 C11 1.375(6)
C10 H10 0.9500
C11 C12 1.459(6)
C11 H11 0.9500
C12 C13 1.437(6)
C13 C14 1.365(7)
C13 H13 0.9500
C14 C15 1.450(7)
C14 H14 0.9500
C15 C16 1.439(7)
C16 C17 1.379(8)
C16 H16 0.9500
C17 C18 1.428(6)
C17 H17 0.9500
C18 C19 1.453(7)
C19 C20 1.380(6)
C19 H19 0.9500
C20 H20 0.9500
C21 C22 1.407(5)
C21 C28 1.509(5)
C21 H21 1.0000
C22 C23 1.502(5)
C22 H22 1.0000
C23 C24 1.532(6)
C23 H231 0.9900
C23 H232 0.9900
C24 C25 1.547(7)
C24 H241 0.9900
C24 H242 0.9900
C25 C26 1.523(7)
C25 H251 0.9900
C25 H252 0.9900
C26 C27 1.522(7)
C26 H261 0.9900
C26 H262 0.9900
C27 C28 1.530(6)
C27 H271 0.9900
C27 H272 0.9900
C28 H281 0.9900
C28 H282 0.9900
C29 C30 1.387(6)
C29 C36 1.511(6)
C29 H29 1.0000
C30 C31 1.499(6)
C30 H30 1.0000
C31 C32 1.537(5)
C31 H311 0.9900
C31 H312 0.9900
C32 C33 1.525(6)
C32 H321 0.9900
C32 H322 0.9900
C33 C34 1.541(6)
C33 H331 0.9900
C33 H332 0.9900
C34 C35 1.533(6)
C34 H341 0.9900
C34 H342 0.9900
C35 C36 1.539(5)
C35 H351 0.9900
C35 H352 0.9900
C36 H361 0.9900
C36 H362 0.9900
P F3A 1.540(3)
P F4B 1.550(3)
P F6B 1.551(3)
P F2A 1.553(3)
P F2B 1.557(3)
P F6A 1.558(3)
P F1B 1.559(3)
P F5A 1.559(3)
P F1A 1.562(3)
P F5B 1.565(3)
P F3B 1.565(3)
P F4A 1.576(3)
Cl1 C37 1.723(12)
Cl2 C37 1.731(10)
C37 H371 0.9900
C37 H372 0.9900

loop_
_geom_torsion_atom_site_label_1
_geom_torsion_atom_site_label_2
_geom_torsion_atom_site_label_3
_geom_torsion_atom_site_label_4
_geom_torsion
C22 Rh C1 C6 128.6(5)
C30 Rh C1 C6 -97.2(2)
C21 Rh C1 C6 7.4(4)
C29 Rh C1 C6 -134.2(2)
C7 Rh C1 C6 29.3(2)
C8 Rh C1 C6 67.9(2)
C2 Rh C1 C6 129.8(3)
C9 Rh C1 C6 102.8(2)
C22 Rh C1 C5 -100.8(6)
C30 Rh C1 C5 33.4(5)
C21 Rh C1 C5 138.0(5)
C29 Rh C1 C5 -3.5(5)
C7 Rh C1 C5 159.9(5)
C8 Rh C1 C5 -161.4(5)
C2 Rh C1 C5 -99.6(5)
C6 Rh C1 C5 130.6(6)
C9 Rh C1 C5 -126.6(5)
C22 Rh C1 C2 -1.2(6)
C30 Rh C1 C2 132.9(2)
C21 Rh C1 C2 -122.4(3)
C29 Rh C1 C2 96.0(2)
C7 Rh C1 C2 -100.5(2)
C8 Rh C1 C2 -61.9(2)
C6 Rh C1 C2 -129.8(3)
C9 Rh C1 C2 -27.04(18)
C6 C1 C2 C9 -2.7(5)
C5 C1 C2 C9 -154.6(3)
Rh C1 C2 C9 60.8(3)
C6 C1 C2 C3 152.1(3)
C5 C1 C2 C3 0.2(4)
Rh C1 C2 C3 -144.4(3)
C6 C1 C2 Rh -63.5(3)
C5 C1 C2 Rh 144.6(3)
C22 Rh C2 C9 47.7(3)
C30 Rh C2 C9 169.0(2)
C21 Rh C2 C9 -6.4(4)
C29 Rh C2 C9 139.8(2)
C7 Rh C2 C9 -66.8(2)
C8 Rh C2 C9 -28.5(2)
C1 Rh C2 C9 -131.9(3)
C6 Rh C2 C9 -103.2(2)
C22 Rh C2 C3 -87.0(5)
C30 Rh C2 C3 34.3(5)
C21 Rh C2 C3 -141.1(4)
C29 Rh C2 C3 5.1(5)
C7 Rh C2 C3 158.5(5)
C8 Rh C2 C3 -163.2(5)
C1 Rh C2 C3 93.4(5)
C6 Rh C2 C3 122.1(5)
C9 Rh C2 C3 -134.7(6)
C22 Rh C2 C1 179.6(2)
C30 Rh C2 C1 -59.1(2)
C21 Rh C2 C1 125.5(3)
C29 Rh C2 C1 -88.4(2)
C7 Rh C2 C1 65.1(2)
C8 Rh C2 C1 103.4(2)
C6 Rh C2 C1 28.69(18)
C9 Rh C2 C1 131.9(3)
C9 C2 C3 C12 1.9(6)
C1 C2 C3 C12 -152.9(4)
Rh C2 C3 C12 125.6(4)
C9 C2 C3 C4 154.1(3)
C1 C2 C3 C4 -0.7(4)
Rh C2 C3 C4 -82.2(5)
C12 C3 C4 C15 -0.3(6)
C2 C3 C4 C15 -151.9(4)
C12 C3 C4 C5 152.7(4)
C2 C3 C4 C5 1.0(4)
C15 C4 C5 C18 0.8(6)
C3 C4 C5 C18 -152.2(4)
C15 C4 C5 C1 152.1(4)
C3 C4 C5 C1 -0.9(4)
C6 C1 C5 C18 -0.4(6)
C2 C1 C5 C18 151.7(4)
Rh C1 C5 C18 -118.8(5)
C6 C1 C5 C4 -151.7(4)
C2 C1 C5 C4 0.4(4)
Rh C1 C5 C4 89.9(5)
C5 C1 C6 C7 163.4(3)
C2 C1 C6 C7 15.7(5)
Rh C1 C6 C7 -47.0(3)
C5 C1 C6 C20 -11.9(5)
C2 C1 C6 C20 -159.7(3)
Rh C1 C6 C20 137.7(3)
C5 C1 C6 Rh -149.6(3)
C2 C1 C6 Rh 62.7(3)
C22 Rh C6 C1 -153.0(3)
C30 Rh C6 C1 90.8(2)
C21 Rh C6 C1 -176.0(2)
C29 Rh C6 C1 53.6(3)
C7 Rh C6 C1 -131.8(4)
C8 Rh C6 C1 -98.8(3)
C2 Rh C6 C1 -30.0(2)
C9 Rh C6 C1 -62.8(2)
C22 Rh C6 C7 -21.2(5)
C30 Rh C6 C7 -137.4(2)
C21 Rh C6 C7 -44.2(3)
C29 Rh C6 C7 -174.7(2)
C8 Rh C6 C7 33.0(2)
C1 Rh C6 C7 131.8(4)
C2 Rh C6 C7 101.8(3)
C9 Rh C6 C7 68.9(2)
C22 Rh C6 C20 102.1(5)
C30 Rh C6 C20 -14.1(5)
C21 Rh C6 C20 79.1(5)
C29 Rh C6 C20 -51.4(5)
C7 Rh C6 C20 123.3(6)
C8 Rh C6 C20 156.2(5)
C1 Rh C6 C20 -104.9(5)
C2 Rh C6 C20 -134.9(5)
C9 Rh C6 C20 -167.8(5)
C1 C6 C7 C8 -13.3(5)
C20 C6 C7 C8 161.1(4)
Rh C6 C7 C8 -63.4(3)
C1 C6 C7 Rh 50.2(3)
C20 C6 C7 Rh -135.4(4)
C22 Rh C7 C8 -64.4(2)
C30 Rh C7 C8 -177.7(2)
C21 Rh C7 C8 -91.6(2)
C29 Rh C7 C8 136.4(4)
C1 Rh C7 C8 98.7(2)
C2 Rh C7 C8 63.0(2)
C6 Rh C7 C8 126.1(3)
C9 Rh C7 C8 30.0(2)
C22 Rh C7 C6 169.5(2)
C30 Rh C7 C6 56.2(3)
C21 Rh C7 C6 142.3(3)
C29 Rh C7 C6 10.3(5)
C8 Rh C7 C6 -126.1(3)
C1 Rh C7 C6 -27.4(2)
C2 Rh C7 C6 -63.1(2)
C9 Rh C7 C6 -96.1(3)
C6 C7 C8 C9 -1.8(5)
Rh C7 C8 C9 -69.8(3)
C6 C7 C8 Rh 68.1(3)
C22 Rh C8 C7 127.4(2)
C30 Rh C8 C7 6.9(6)
C21 Rh C8 C7 89.8(2)
C29 Rh C8 C7 -129.9(3)
C1 Rh C8 C7 -65.7(2)
C2 Rh C8 C7 -100.9(2)
C6 Rh C8 C7 -31.5(2)
C9 Rh C8 C7 -127.5(3)
C22 Rh C8 C9 -105.1(2)
C30 Rh C8 C9 134.4(5)
C21 Rh C8 C9 -142.6(2)
C29 Rh C8 C9 -2.4(4)
C7 Rh C8 C9 127.5(3)
C1 Rh C8 C9 61.9(2)
C2 Rh C8 C9 26.69(19)
C6 Rh C8 C9 96.1(2)
C3 C2 C9 C10 9.3(5)
C1 C2 C9 C10 160.4(3)
Rh C2 C9 C10 -142.7(3)
C3 C2 C9 C8 -163.6(3)
C1 C2 C9 C8 -12.5(5)
Rh C2 C9 C8 44.4(3)
C3 C2 C9 Rh 152.0(3)
C1 C2 C9 Rh -56.9(3)
C7 C8 C9 C2 14.4(5)
Rh C8 C9 C2 -48.4(3)
C7 C8 C9 C10 -157.0(4)
Rh C8 C9 C10 140.2(4)
C7 C8 C9 Rh 62.8(3)
C22 Rh C9 C2 -144.3(2)
C30 Rh C9 C2 -21.6(4)
C21 Rh C9 C2 176.4(2)
C29 Rh C9 C2 -48.5(2)
C7 Rh C9 C2 100.3(2)
C8 Rh C9 C2 132.7(3)
C1 Rh C9 C2 29.1(2)
C6 Rh C9 C2 63.0(2)
C22 Rh C9 C10 -39.1(5)
C30 Rh C9 C10 83.5(6)
C21 Rh C9 C10 -78.5(5)
C29 Rh C9 C10 56.7(5)
C7 Rh C9 C10 -154.6(5)
C8 Rh C9 C10 -122.2(6)
C1 Rh C9 C10 134.2(5)
C2 Rh C9 C10 105.1(5)
C6 Rh C9 C10 168.1(5)
C22 Rh C9 C8 83.1(2)
C30 Rh C9 C8 -154.3(3)
C21 Rh C9 C8 43.7(3)
C29 Rh C9 C8 178.8(2)
C7 Rh C9 C8 -32.4(2)
C1 Rh C9 C8 -103.6(2)
C2 Rh C9 C8 -132.7(3)
C6 Rh C9 C8 -69.7(2)
C2 C9 C10 C11 -10.3(5)
C8 C9 C10 C11 160.9(4)
Rh C9 C10 C11 -100.5(5)
C9 C10 C11 C12 0.7(6)
C4 C3 C12 C13 8.7(6)
C2 C3 C12 C13 156.5(4)
C4 C3 C12 C11 -159.2(4)
C2 C3 C12 C11 -11.4(5)
C10 C11 C12 C3 10.2(6)
C10 C11 C12 C13 -155.3(5)
C3 C12 C13 C14 -8.2(6)
C11 C12 C13 C14 157.3(4)
C12 C13 C14 C15 -0.4(7)
C3 C4 C15 C16 157.5(4)
C5 C4 C15 C16 8.1(6)
C3 C4 C15 C14 -8.3(6)
C5 C4 C15 C14 -157.7(4)
C13 C14 C15 C4 8.7(6)
C13 C14 C15 C16 -154.3(5)
C4 C15 C16 C17 -7.9(6)
C14 C15 C16 C17 155.0(4)
C15 C16 C17 C18 -1.0(7)
C4 C5 C18 C17 -9.8(6)
C1 C5 C18 C17 -156.8(4)
C4 C5 C18 C19 158.7(4)
C1 C5 C18 C19 11.7(5)
C16 C17 C18 C5 9.8(6)
C16 C17 C18 C19 -156.6(4)
C5 C18 C19 C20 -10.6(6)
C17 C18 C19 C20 156.0(4)
C18 C19 C20 C6 -1.6(6)
C1 C6 C20 C19 12.7(5)
C7 C6 C20 C19 -161.7(4)
Rh C6 C20 C19 100.9(5)
C30 Rh C21 C22 -92.1(2)
C29 Rh C21 C22 -60.9(2)
C7 Rh C21 C22 140.1(2)
C8 Rh C21 C22 103.0(2)
C1 Rh C21 C22 159.3(2)
C2 Rh C21 C22 84.1(3)
C6 Rh C21 C22 163.8(2)
C9 Rh C21 C22 80.2(2)
C22 Rh C21 C28 -115.6(4)
C30 Rh C21 C28 152.3(3)
C29 Rh C21 C28 -176.5(3)
C7 Rh C21 C28 24.5(3)
C8 Rh C21 C28 -12.6(3)
C1 Rh C21 C28 43.6(4)
C2 Rh C21 C28 -31.5(4)
C6 Rh C21 C28 48.2(3)
C9 Rh C21 C28 -35.4(3)
C28 C21 C22 C23 6.0(6)
Rh C21 C22 C23 -108.5(3)
C28 C21 C22 Rh 114.5(3)
C30 Rh C22 C21 85.8(2)
C29 Rh C22 C21 122.8(2)
C7 Rh C22 C21 -47.7(2)
C8 Rh C22 C21 -81.1(2)
C1 Rh C22 C21 -138.6(4)
C2 Rh C22 C21 -139.6(2)
C6 Rh C22 C21 -33.8(4)
C9 Rh C22 C21 -115.5(2)
C30 Rh C22 C23 -154.1(3)
C21 Rh C22 C23 120.1(4)
C29 Rh C22 C23 -117.1(3)
C7 Rh C22 C23 72.4(3)
C8 Rh C22 C23 39.0(3)
C1 Rh C22 C23 -18.6(7)
C2 Rh C22 C23 -19.5(3)
C6 Rh C22 C23 86.3(4)
C9 Rh C22 C23 4.6(3)
C21 C22 C23 C24 -87.0(5)
Rh C22 C23 C24 -171.6(3)
C22 C23 C24 C25 70.5(5)
C23 C24 C25 C26 -67.6(6)
C24 C25 C26 C27 103.9(5)
C25 C26 C27 C28 -57.6(6)
C22 C21 C28 C27 89.6(4)
Rh C21 C28 C27 173.7(3)
C26 C27 C28 C21 -49.3(5)
C22 Rh C29 C30 -91.7(2)
C21 Rh C29 C30 -59.1(2)
C7 Rh C29 C30 70.3(4)
C8 Rh C29 C30 162.7(3)
C1 Rh C29 C30 103.0(2)
C2 Rh C29 C30 137.6(2)
C6 Rh C29 C30 77.0(3)
C9 Rh C29 C30 161.1(2)
C22 Rh C29 C36 148.5(3)
C30 Rh C29 C36 -119.8(4)
C21 Rh C29 C36 -178.9(3)
C7 Rh C29 C36 -49.5(6)
C8 Rh C29 C36 42.9(5)
C1 Rh C29 C36 -16.8(3)
C2 Rh C29 C36 17.8(3)
C6 Rh C29 C36 -42.9(4)
C9 Rh C29 C36 41.3(3)
C36 C29 C30 C31 -2.2(5)
Rh C29 C30 C31 -109.6(3)
C36 C29 C30 Rh 107.4(3)
C22 Rh C30 C29 86.3(2)
C21 Rh C30 C29 124.4(2)
C7 Rh C30 C29 -146.6(2)
C8 Rh C30 C29 -151.8(5)
C1 Rh C30 C29 -83.1(2)
C2 Rh C30 C29 -53.3(3)
C6 Rh C30 C29 -116.9(2)
C9 Rh C30 C29 -39.8(4)
C22 Rh C30 C31 -154.2(3)
C21 Rh C30 C31 -116.1(3)
C29 Rh C30 C31 119.5(4)
C7 Rh C30 C31 -27.1(4)
C8 Rh C30 C31 -32.3(7)
C1 Rh C30 C31 36.4(3)
C2 Rh C30 C31 66.2(3)
C6 Rh C30 C31 2.6(3)
C9 Rh C30 C31 79.7(4)
C29 C30 C31 C32 -91.3(4)
Rh C30 C31 C32 -176.8(3)
C30 C31 C32 C33 49.7(5)
C31 C32 C33 C34 55.9(5)
C32 C33 C34 C35 -105.0(4)
C33 C34 C35 C36 72.6(4)
C30 C29 C36 C35 83.6(4)
Rh C29 C36 C35 166.0(3)
C34 C35 C36 C29 -74.4(5)
